data_4341275
loop_
_publ_author_name
'Hirakawa, Shota'
'Koizumi, Take-Aki'

_publ_section_title
;
 Synthesis and dynamic behavior of an anthyridine-ligated ruthenium
 complex.
;
_journal_issue 20
_journal_name_full 'Inorganic chemistry'
_journal_page_first 10788
_journal_page_last 10790
_journal_paper_doi 10.1021/ic5011743
_journal_volume 53
_journal_year 2014
_chemical_formula_moiety 'C39 H27 F12 N7 P2 Ru '
_chemical_formula_sum 'C39 H27 F12 N7 P2 Ru'
_chemical_formula_weight 984.69
_space_group_IT_number 14
_symmetry_cell_setting monoclinic
_symmetry_Int_Tables_number 14
_symmetry_space_group_name_Hall '-P 2yab'
_symmetry_space_group_name_H-M 'P 1 21/a 1'
_cell_angle_alpha 90.0000
_cell_angle_beta 99.7870(11)
_cell_angle_gamma 90.0000
_cell_formula_units_Z 4
_cell_length_a 13.287(4)
_cell_length_b 17.777(5)
_cell_length_c 16.497(5)
_cell_measurement_reflns_used 9387
_cell_measurement_temperature 113.1
_cell_measurement_theta_max 27.5
_cell_measurement_theta_min 3.1
_cell_volume 3840(2)
_computing_cell_refinement CrystalClear
_computing_data_collection CrystalClear
_computing_data_reduction CrystalStructure
_computing_publication_material 'CrystalStructure 3.8'
_computing_structure_refinement CRYSTALS
_computing_structure_solution SIR92
_diffrn_ambient_temperature 113.1
_diffrn_detector_area_resol_mean 7.31
_diffrn_measured_fraction_theta_full 0.979
_diffrn_measured_fraction_theta_max 0.979
_diffrn_measurement_device_type 'Rigaku Saturn'
_diffrn_measurement_method \w
_diffrn_radiation_type 'Mo K\a'
_diffrn_radiation_wavelength 0.71070
_diffrn_reflns_av_R_equivalents 0.057
_diffrn_reflns_limit_h_max 17
_diffrn_reflns_limit_h_min -17
_diffrn_reflns_limit_k_max 19
_diffrn_reflns_limit_k_min -23
_diffrn_reflns_limit_l_max 21
_diffrn_reflns_limit_l_min -19
_diffrn_reflns_number 28049
_diffrn_reflns_theta_full 27.48
_diffrn_reflns_theta_max 27.48
_exptl_absorpt_coefficient_mu 0.592
_exptl_absorpt_correction_T_max 0.915
_exptl_absorpt_correction_T_min 0.810
_exptl_absorpt_correction_type multi-scan
_exptl_absorpt_process_details 'Jacobson, R. (1998) Private communication'
_exptl_crystal_colour red
_exptl_crystal_density_diffrn 1.703
_exptl_crystal_density_method 'not measured'
_exptl_crystal_description block
_exptl_crystal_F_000 1968.00
_exptl_crystal_size_max 0.20
_exptl_crystal_size_mid 0.20
_exptl_crystal_size_min 0.15
_refine_diff_density_max 0.84
_refine_diff_density_min -0.77
_refine_ls_extinction_method none
_refine_ls_goodness_of_fit_ref 0.970
_refine_ls_hydrogen_treatment refall
_refine_ls_number_parameters 577
_refine_ls_number_reflns 8626
_refine_ls_R_factor_gt 0.0414
_refine_ls_shift/su_max 0.0261
_refine_ls_structure_factor_coef F
_refine_ls_weighting_details 'w = 1/[1.0000\s(Fo^2^)]'
_refine_ls_weighting_scheme calc
_refine_ls_wR_factor_ref 0.0434
_reflns_number_gt 5296
_reflns_number_total 8626
_reflns_threshold_expression F^2^>2.0\s(F^2^)
_cod_data_source_file ic5011743_si_002.cif
_cod_data_source_block '__[1](PF6)2'
_cod_depositor_comments 'Adding full bibliography for 4341274--4341275.cif.'
_cod_original_cell_volume 3839.8(18)
_cod_original_formula_sum 'C39 H27 F12 N7 P2 Ru '
_cod_database_code 4341275

loop_
_symmetry_equiv_pos_site_id
_symmetry_equiv_pos_as_xyz
1 +X,+Y,+Z
2 1/2-X,1/2+Y,-Z
3 -X,-Y,-Z
4 1/2+X,1/2-Y,+Z

loop_
_atom_site_label
_atom_site_type_symbol
_atom_site_fract_x
_atom_site_fract_y
_atom_site_fract_z
_atom_site_U_iso_or_equiv
_atom_site_adp_type
_atom_site_occupancy
_atom_site_symmetry_multiplicity
_atom_site_calc_flag
_atom_site_refinement_flags
Ru(1) Ru 0.27901(2) 1.04686(2) 0.73997(2) 0.01939(7) Uani 1.00 1 d .
P(1) P 0.25466(9) 0.74255(6) 0.89292(7) 0.0275(2) Uani 1.00 1 d .
P(2) P 0.22452(10) 0.89600(7) 0.41039(8) 0.0378(3) Uani 1.00 1 d .
F(1) F 0.37206(17) 0.73595(12) 0.87919(14) 0.0327(6) Uani 1.00 1 d .
F(2) F 0.13883(18) 0.74948(13) 0.90600(16) 0.0415(7) Uani 1.00 1 d .
F(3) F 0.2362(2) 0.65771(12) 0.86245(16) 0.0489(8) Uani 1.00 1 d .
F(4) F 0.27639(18) 0.82755(12) 0.92291(15) 0.0381(7) Uani 1.00 1 d .
F(5) F 0.22293(19) 0.77152(12) 0.80014(14) 0.0381(7) Uani 1.00 1 d .
F(6) F 0.28843(18) 0.71407(13) 0.98554(15) 0.0406(7) Uani 1.00 1 d .
F(7) F 0.2854(2) 0.95447(15) 0.47161(16) 0.0581(9) Uani 1.00 1 d .
F(8) F 0.1625(2) 0.83652(15) 0.34791(18) 0.0644(9) Uani 1.00 1 d .
F(9) F 0.1880(2) 0.85356(14) 0.48657(17) 0.0635(10) Uani 1.00 1 d .
F(10) F 0.2628(2) 0.93738(14) 0.33628(16) 0.0586(9) Uani 1.00 1 d .
F(11) F 0.3200(2) 0.84127(14) 0.42030(17) 0.0539(9) Uani 1.00 1 d .
F(12) F 0.1261(2) 0.94757(17) 0.4013(2) 0.0807(11) Uani 1.00 1 d .
N(1) N 0.1550(2) 0.97965(16) 0.68068(19) 0.0233(8) Uani 1.00 1 d .
N(2) N 0.2499(2) 1.01462(16) 0.95331(19) 0.0224(8) Uani 1.00 1 d .
N(3) N 0.1932(2) 0.99078(15) 0.81621(18) 0.0190(8) Uani 1.00 1 d .
N(4) N 0.3830(2) 0.96310(16) 0.72914(18) 0.0222(8) Uani 1.00 1 d .
N(5) N 0.3485(2) 1.08964(16) 0.64841(18) 0.0227(8) Uani 1.00 1 d .
N(6) N 0.3761(2) 1.10362(15) 0.82691(18) 0.0183(8) Uani 1.00 1 d .
N(7) N 0.1951(2) 1.14244(16) 0.74987(18) 0.0191(8) Uani 1.00 1 d .
C(1) C 0.1032(2) 0.9493(2) 0.6141(2) 0.0258(10) Uani 1.00 1 d .
C(2) C 0.0211(3) 0.8971(2) 0.6150(2) 0.0247(10) Uani 1.00 1 d .
C(3) C -0.0271(3) 0.8623(2) 0.5414(2) 0.0334(12) Uani 1.00 1 d .
C(4) C -0.1026(3) 0.8109(2) 0.5435(2) 0.0395(13) Uani 1.00 1 d .
C(5) C -0.1361(3) 0.7938(2) 0.6165(2) 0.0369(12) Uani 1.00 1 d .
C(6) C -0.0925(3) 0.8284(2) 0.6889(2) 0.0308(11) Uani 1.00 1 d .
C(7) C -0.0116(2) 0.87903(19) 0.6897(2) 0.0230(10) Uani 1.00 1 d .
C(8) C 0.0452(2) 0.91222(19) 0.7645(2) 0.0218(10) Uani 1.00 1 d .
C(9) C 0.0301(2) 0.90225(19) 0.8458(2) 0.0217(10) Uani 1.00 1 d .
C(10) C 0.0955(2) 0.93608(18) 0.9109(2) 0.0178(9) Uani 1.00 1 d .
C(11) C 0.0839(2) 0.92773(18) 0.9970(2) 0.0196(9) Uani 1.00 1 d .
C(12) C 0.0038(2) 0.88803(19) 1.0227(2) 0.0231(10) Uani 1.00 1 d .
C(13) C -0.0004(3) 0.8823(2) 1.1054(2) 0.0292(11) Uani 1.00 1 d .
C(14) C 0.0744(3) 0.9160(2) 1.1644(2) 0.0287(11) Uani 1.00 1 d .
C(15) C 0.1527(3) 0.9560(2) 1.1399(2) 0.0263(10) Uani 1.00 1 d .
C(16) C 0.1579(2) 0.96234(19) 1.0560(2) 0.0197(9) Uani 1.00 1 d .
C(17) C 0.2379(3) 1.00550(19) 1.0288(2) 0.0249(10) Uani 1.00 1 d .
C(18) C 0.1786(2) 0.98020(19) 0.8940(2) 0.0197(9) Uani 1.00 1 d .
C(19) C 0.1269(2) 0.95896(19) 0.7551(2) 0.0202(9) Uani 1.00 1 d .
C(20) C 0.4505(3) 0.9795(2) 0.6770(2) 0.0266(11) Uani 1.00 1 d .
C(21) C 0.5342(3) 0.9338(2) 0.6733(2) 0.0346(12) Uani 1.00 1 d .
C(22) C 0.5490(3) 0.8690(2) 0.7217(2) 0.0406(13) Uani 1.00 1 d .
C(23) C 0.4805(3) 0.8526(2) 0.7721(2) 0.0353(12) Uani 1.00 1 d .
C(24) C 0.3984(3) 0.8998(2) 0.7745(2) 0.0277(11) Uani 1.00 1 d .
C(25) C 0.4276(2) 1.0492(2) 0.6290(2) 0.0233(10) Uani 1.00 1 d .
C(26) C 0.4828(3) 1.0726(2) 0.5692(2) 0.0325(12) Uani 1.00 1 d .
C(27) C 0.4548(3) 1.1380(2) 0.5270(2) 0.0326(12) Uani 1.00 1 d .
C(28) C 0.3744(3) 1.1794(2) 0.5452(2) 0.0304(11) Uani 1.00 1 d .
C(29) C 0.3235(3) 1.1539(2) 0.6065(2) 0.0273(11) Uani 1.00 1 d .
C(30) C 0.3417(2) 1.1710(2) 0.8506(2) 0.0221(10) Uani 1.00 1 d .
C(31) C 0.3950(3) 1.2107(2) 0.9162(2) 0.0308(11) Uani 1.00 1 d .
C(32) C 0.4851(3) 1.1827(2) 0.9595(2) 0.0359(12) Uani 1.00 1 d .
C(33) C 0.5204(3) 1.1145(2) 0.9357(2) 0.0342(12) Uani 1.00 1 d .
C(34) C 0.4645(3) 1.0770(2) 0.8698(2) 0.0269(10) Uani 1.00 1 d .
C(35) C 0.2432(3) 1.1952(2) 0.8035(2) 0.0241(10) Uani 1.00 1 d .
C(36) C 0.1996(3) 1.2656(2) 0.8098(2) 0.0332(12) Uani 1.00 1 d .
C(37) C 0.1063(3) 1.2818(2) 0.7626(2) 0.0376(13) Uani 1.00 1 d .
C(38) C 0.0567(3) 1.2284(2) 0.7110(2) 0.0339(12) Uani 1.00 1 d .
C(39) C 0.1029(3) 1.1587(2) 0.7063(2) 0.0274(11) Uani 1.00 1 d .
H(1) H 0.1206 0.9629 0.5626 0.031 Uiso 1.00 1 c R
H(2) H -0.0064 0.8750 0.4908 0.039 Uiso 1.00 1 c R
H(3) H -0.1327 0.7861 0.4943 0.046 Uiso 1.00 1 c R
H(4) H -0.1897 0.7585 0.6165 0.042 Uiso 1.00 1 c R
H(5) H -0.1168 0.8177 0.7386 0.036 Uiso 1.00 1 c R
H(6) H -0.0253 0.8722 0.8567 0.025 Uiso 1.00 1 c R
H(7) H -0.0475 0.8654 0.9830 0.027 Uiso 1.00 1 c R
H(8) H -0.0549 0.8553 1.1225 0.037 Uiso 1.00 1 c R
H(9) H 0.0713 0.9107 1.2213 0.035 Uiso 1.00 1 c R
H(10) H 0.2031 0.9794 1.1797 0.031 Uiso 1.00 1 c R
H(11) H 0.2862 1.0292 1.0700 0.029 Uiso 1.00 1 c R
H(12) H 0.5805 0.9467 0.6376 0.042 Uiso 1.00 1 c R
H(13) H 0.6062 0.8374 0.7197 0.049 Uiso 1.00 1 c R
H(14) H 0.4891 0.8086 0.8052 0.042 Uiso 1.00 1 c R
H(15) H 0.3508 0.8874 0.8094 0.034 Uiso 1.00 1 c R
H(16) H 0.5390 1.0437 0.5578 0.039 Uiso 1.00 1 c R
H(17) H 0.4911 1.1546 0.4855 0.039 Uiso 1.00 1 c R
H(18) H 0.3535 1.2246 0.5164 0.036 Uiso 1.00 1 c R
H(19) H 0.2681 1.1826 0.6197 0.033 Uiso 1.00 1 c R
H(20) H 0.3691 1.2576 0.9312 0.037 Uiso 1.00 1 c R
H(21) H 0.5220 1.2097 1.0047 0.042 Uiso 1.00 1 c R
H(22) H 0.5821 1.0936 0.9645 0.040 Uiso 1.00 1 c R
H(23) H 0.4893 1.0302 0.8534 0.032 Uiso 1.00 1 c R
H(24) H 0.2339 1.3017 0.8470 0.041 Uiso 1.00 1 c R
H(25) H 0.0766 1.3301 0.7655 0.046 Uiso 1.00 1 c R
H(26) H -0.0080 1.2388 0.6787 0.041 Uiso 1.00 1 c R
H(27) H 0.0676 1.1212 0.6715 0.033 Uiso 1.00 1 c R

loop_
_atom_site_aniso_label
_atom_site_aniso_U_11
_atom_site_aniso_U_22
_atom_site_aniso_U_33
_atom_site_aniso_U_12
_atom_site_aniso_U_13
_atom_site_aniso_U_23
Ru(1) 0.01850(16) 0.02074(15) 0.01897(15) -0.00262(13) 0.00331(12) -0.00080(13)
P(1) 0.0251(5) 0.0228(5) 0.0335(6) 0.0014(4) 0.0016(4) 0.0017(4)
P(2) 0.0305(6) 0.0374(6) 0.0456(7) -0.0036(5) 0.0072(5) -0.0015(5)
F(1) 0.0275(13) 0.0351(13) 0.0354(14) 0.0086(10) 0.0049(11) -0.0012(10)
F(2) 0.0211(13) 0.0471(15) 0.0552(17) 0.0004(11) 0.0029(12) 0.0128(12)
F(3) 0.0554(18) 0.0240(13) 0.0619(18) -0.0041(12) -0.0048(15) -0.0035(12)
F(4) 0.0322(14) 0.0251(12) 0.0562(17) 0.0039(10) 0.0049(12) -0.0111(11)
F(5) 0.0371(15) 0.0375(13) 0.0369(14) 0.0015(11) -0.0023(12) 0.0094(11)
F(6) 0.0315(14) 0.0548(15) 0.0351(14) 0.0075(12) 0.0044(11) 0.0119(12)
F(7) 0.065(2) 0.0559(16) 0.0555(18) -0.0227(15) 0.0167(15) -0.0213(14)
F(8) 0.062(2) 0.0566(18) 0.065(2) -0.0220(15) -0.0171(16) 0.0029(15)
F(9) 0.085(2) 0.0537(17) 0.061(2) -0.0130(16) 0.0381(18) -0.0010(14)
F(10) 0.079(2) 0.0535(17) 0.0428(17) -0.0183(15) 0.0094(15) 0.0140(13)
F(11) 0.0420(17) 0.0511(17) 0.068(2) 0.0093(13) 0.0068(15) 0.0034(14)
F(12) 0.0403(19) 0.068(2) 0.134(3) 0.0197(16) 0.0131(19) 0.010(2)
N(1) 0.0224(18) 0.0255(17) 0.0214(17) -0.0024(13) 0.0023(14) -0.0027(13)
N(2) 0.0196(17) 0.0227(16) 0.0249(18) -0.0005(13) 0.0034(14) -0.0039(13)
N(3) 0.0205(17) 0.0168(15) 0.0186(16) -0.0015(12) 0.0000(13) -0.0001(12)
N(4) 0.0240(17) 0.0199(16) 0.0223(17) -0.0032(13) 0.0029(13) -0.0039(13)
N(5) 0.0234(18) 0.0256(17) 0.0184(16) -0.0046(13) 0.0014(14) 0.0016(13)
N(6) 0.0174(16) 0.0199(15) 0.0183(16) -0.0030(12) 0.0053(13) 0.0005(12)
N(7) 0.0184(17) 0.0210(15) 0.0183(16) -0.0023(12) 0.0041(13) -0.0000(12)
C(1) 0.028(2) 0.030(2) 0.020(2) 0.0018(18) 0.0054(16) -0.0029(17)
C(2) 0.023(2) 0.028(2) 0.022(2) -0.0019(16) 0.0008(17) -0.0024(16)
C(3) 0.033(2) 0.039(2) 0.026(2) -0.007(2) 0.0002(19) -0.0025(18)
C(4) 0.037(2) 0.046(2) 0.031(2) -0.008(2) -0.006(2) -0.007(2)
C(5) 0.028(2) 0.037(2) 0.041(2) -0.0113(19) -0.007(2) -0.003(2)
C(6) 0.028(2) 0.030(2) 0.032(2) -0.0050(18) -0.0008(19) 0.0016(18)
C(7) 0.022(2) 0.0201(19) 0.024(2) -0.0014(15) -0.0038(17) -0.0019(15)
C(8) 0.019(2) 0.0168(18) 0.028(2) 0.0023(15) -0.0018(16) 0.0004(15)
C(9) 0.018(2) 0.0157(18) 0.030(2) -0.0006(14) 0.0006(16) 0.0011(15)
C(10) 0.0194(19) 0.0123(17) 0.0220(19) 0.0029(14) 0.0042(15) 0.0013(14)
C(11) 0.023(2) 0.0149(17) 0.0216(19) 0.0060(14) 0.0053(16) 0.0011(14)
C(12) 0.025(2) 0.0185(19) 0.026(2) -0.0008(15) 0.0041(17) 0.0031(15)
C(13) 0.033(2) 0.021(2) 0.037(2) 0.0028(17) 0.017(2) 0.0037(17)
C(14) 0.038(2) 0.027(2) 0.022(2) 0.0062(18) 0.0074(19) 0.0044(17)
C(15) 0.026(2) 0.029(2) 0.024(2) 0.0039(18) 0.0041(17) 0.0004(17)
C(16) 0.0204(19) 0.0171(18) 0.0208(19) 0.0058(15) 0.0011(15) -0.0003(15)
C(17) 0.025(2) 0.024(2) 0.024(2) 0.0018(16) -0.0011(17) -0.0034(16)
C(18) 0.020(2) 0.0168(17) 0.022(2) 0.0001(14) 0.0022(16) -0.0008(14)
C(19) 0.0213(19) 0.0167(18) 0.0219(19) 0.0005(15) 0.0013(15) 0.0026(15)
C(20) 0.028(2) 0.026(2) 0.026(2) -0.0032(17) 0.0029(18) -0.0073(16)
C(21) 0.030(2) 0.040(2) 0.035(2) 0.0056(19) 0.010(2) -0.0015(19)
C(22) 0.041(2) 0.037(2) 0.044(2) 0.008(2) 0.009(2) -0.001(2)
C(23) 0.042(2) 0.024(2) 0.040(2) 0.0016(19) 0.007(2) 0.0024(19)
C(24) 0.028(2) 0.027(2) 0.029(2) -0.0023(17) 0.0082(18) -0.0033(17)
C(25) 0.019(2) 0.0264(19) 0.024(2) -0.0049(16) 0.0018(16) -0.0067(17)
C(26) 0.026(2) 0.039(2) 0.033(2) -0.0071(19) 0.0074(19) -0.0058(19)
C(27) 0.031(2) 0.043(2) 0.025(2) -0.011(2) 0.0074(19) 0.0002(19)
C(28) 0.033(2) 0.033(2) 0.025(2) -0.0059(18) 0.0034(19) 0.0049(18)
C(29) 0.024(2) 0.031(2) 0.027(2) -0.0004(17) 0.0059(18) 0.0027(17)
C(30) 0.018(2) 0.0218(19) 0.028(2) -0.0056(15) 0.0073(16) -0.0003(16)
C(31) 0.027(2) 0.025(2) 0.042(2) -0.0089(17) 0.008(2) -0.0081(18)
C(32) 0.028(2) 0.041(2) 0.037(2) -0.0068(19) -0.002(2) -0.010(2)
C(33) 0.019(2) 0.048(2) 0.034(2) 0.0002(19) -0.0016(19) -0.003(2)
C(34) 0.021(2) 0.029(2) 0.030(2) -0.0030(17) 0.0001(17) -0.0020(17)
C(35) 0.021(2) 0.025(2) 0.027(2) -0.0021(16) 0.0064(17) 0.0047(16)
C(36) 0.036(2) 0.025(2) 0.041(2) 0.0032(18) 0.011(2) -0.0047(18)
C(37) 0.042(2) 0.030(2) 0.044(2) 0.013(2) 0.015(2) 0.007(2)
C(38) 0.027(2) 0.044(2) 0.032(2) 0.009(2) 0.009(2) 0.012(2)
C(39) 0.022(2) 0.035(2) 0.025(2) -0.0061(17) 0.0042(17) 0.0032(17)

loop_
_atom_type_symbol
_atom_type_description
_atom_type_scat_dispersion_real
_atom_type_scat_dispersion_imag
_atom_type_scat_source
C C 0.003 0.002
;
International Tables for Crystallography
(1992, Vol. C, Tables 4.2.6.8 and 6.1.1.4)
;
H H 0.000 0.000
;
International Tables for Crystallography
(1992, Vol. C, Table 6.1.1.4)
;
F F 0.017 0.010
;
International Tables for Crystallography
(1992, Vol. C, Tables 4.2.6.8 and 6.1.1.4)
;
N N 0.006 0.003
;
International Tables for Crystallography
(1992, Vol. C, Tables 4.2.6.8 and 6.1.1.4)
;
P P 0.102 0.094
;
International Tables for Crystallography
(1992, Vol. C, Tables 4.2.6.8 and 6.1.1.4)
;
Ru Ru -1.259 0.836
;
International Tables for Crystallography
(1992, Vol. C, Tables 4.2.6.8 and 6.1.1.4)
;

loop_
_geom_angle_atom_site_label_1
_geom_angle_atom_site_label_2
_geom_angle_atom_site_label_3
_geom_angle
_geom_angle_publ_flag
N(1) Ru(1) N(3) 63.30(11) yes
N(1) Ru(1) N(4) 91.85(11) yes
N(1) Ru(1) N(5) 106.26(11) yes
N(1) Ru(1) N(6) 162.19(12) yes
N(1) Ru(1) N(7) 96.46(11) yes
N(3) Ru(1) N(4) 98.63(11) yes
N(3) Ru(1) N(5) 169.39(10) yes
N(3) Ru(1) N(6) 99.11(11) yes
N(3) Ru(1) N(7) 89.29(11) yes
N(4) Ru(1) N(5) 79.11(12) yes
N(4) Ru(1) N(6) 93.77(11) yes
N(4) Ru(1) N(7) 170.48(11) yes
N(5) Ru(1) N(6) 91.40(11) yes
N(5) Ru(1) N(7) 94.05(12) yes
N(6) Ru(1) N(7) 79.68(11) yes
F(1) P(1) F(2) 179.62(13) yes
F(1) P(1) F(3) 89.30(14) yes
F(1) P(1) F(4) 89.09(12) yes
F(1) P(1) F(5) 89.60(13) yes
F(1) P(1) F(6) 89.44(13) yes
F(2) P(1) F(3) 90.87(14) yes
F(2) P(1) F(4) 90.73(13) yes
F(2) P(1) F(5) 90.07(14) yes
F(2) P(1) F(6) 90.90(14) yes
F(3) P(1) F(4) 178.39(16) yes
F(3) P(1) F(5) 90.08(13) yes
F(3) P(1) F(6) 90.28(13) yes
F(4) P(1) F(5) 89.78(12) yes
F(4) P(1) F(6) 89.83(13) yes
F(5) P(1) F(6) 178.96(15) yes
F(7) P(2) F(8) 179.91(18) yes
F(7) P(2) F(9) 89.94(15) yes
F(7) P(2) F(10) 89.49(15) yes
F(7) P(2) F(11) 91.39(15) yes
F(7) P(2) F(12) 90.28(16) yes
F(8) P(2) F(9) 90.15(15) yes
F(8) P(2) F(10) 90.42(15) yes
F(8) P(2) F(11) 88.62(15) yes
F(8) P(2) F(12) 89.71(16) yes
F(9) P(2) F(10) 178.84(17) yes
F(9) P(2) F(11) 88.52(16) yes
F(9) P(2) F(12) 89.52(18) yes
F(10) P(2) F(11) 90.49(16) yes
F(10) P(2) F(12) 91.49(17) yes
F(11) P(2) F(12) 177.43(17) yes
Ru(1) N(1) C(1) 150.5(2) yes
Ru(1) N(1) C(19) 92.6(2) yes
C(1) N(1) C(19) 116.6(3) yes
C(17) N(2) C(18) 116.3(3) yes
Ru(1) N(3) C(18) 145.5(2) yes
Ru(1) N(3) C(19) 96.0(2) yes
C(18) N(3) C(19) 118.4(3) yes
Ru(1) N(4) C(20) 114.8(2) yes
Ru(1) N(4) C(24) 126.6(2) yes
C(20) N(4) C(24) 118.1(3) yes
Ru(1) N(5) C(25) 116.3(2) yes
Ru(1) N(5) C(29) 126.2(2) yes
C(25) N(5) C(29) 117.5(3) yes
Ru(1) N(6) C(30) 115.9(2) yes
Ru(1) N(6) C(34) 126.0(2) yes
C(30) N(6) C(34) 117.6(2) yes
Ru(1) N(7) C(35) 114.7(2) yes
Ru(1) N(7) C(39) 126.4(2) yes
C(35) N(7) C(39) 118.8(3) yes
N(1) C(1) C(2) 123.4(3) yes
C(1) C(2) C(3) 120.6(3) yes
C(1) C(2) C(7) 120.3(3) yes
C(3) C(2) C(7) 119.2(3) yes
C(2) C(3) C(4) 120.0(4) yes
C(3) C(4) C(5) 121.0(3) yes
C(4) C(5) C(6) 120.3(3) yes
C(5) C(6) C(7) 120.2(4) yes
C(2) C(7) C(6) 119.2(3) yes
C(2) C(7) C(8) 117.1(3) yes
C(6) C(7) C(8) 123.6(3) yes
C(7) C(8) C(9) 128.5(3) yes
C(7) C(8) C(19) 116.5(3) yes
C(9) C(8) C(19) 115.0(3) yes
C(8) C(9) C(10) 120.7(3) yes
C(9) C(10) C(11) 123.3(3) yes
C(9) C(10) C(18) 119.3(3) yes
C(11) C(10) C(18) 117.4(3) yes
C(10) C(11) C(12) 123.7(3) yes
C(10) C(11) C(16) 117.0(3) yes
C(12) C(11) C(16) 119.3(3) yes
C(11) C(12) C(13) 119.8(3) yes
C(12) C(13) C(14) 120.8(3) yes
C(13) C(14) C(15) 119.9(3) yes
C(14) C(15) C(16) 119.9(3) yes
C(11) C(16) C(15) 120.3(3) yes
C(11) C(16) C(17) 118.9(3) yes
C(15) C(16) C(17) 120.8(3) yes
N(2) C(17) C(16) 125.8(3) yes
N(2) C(18) N(3) 114.9(3) yes
N(2) C(18) C(10) 124.6(3) yes
N(3) C(18) C(10) 120.5(3) yes
N(1) C(19) N(3) 108.1(3) yes
N(1) C(19) C(8) 125.9(3) yes
N(3) C(19) C(8) 126.0(3) yes
N(4) C(20) C(21) 121.1(3) yes
N(4) C(20) C(25) 114.7(3) yes
C(21) C(20) C(25) 124.3(3) yes
C(20) C(21) C(22) 119.6(4) yes
C(21) C(22) C(23) 118.8(4) yes
C(22) C(23) C(24) 120.0(3) yes
N(4) C(24) C(23) 122.4(3) yes
N(5) C(25) C(20) 114.6(3) yes
N(5) C(25) C(26) 122.2(3) yes
C(20) C(25) C(26) 123.2(3) yes
C(25) C(26) C(27) 118.9(3) yes
C(26) C(27) C(28) 119.8(4) yes
C(27) C(28) C(29) 118.7(3) yes
N(5) C(29) C(28) 122.9(3) yes
N(6) C(30) C(31) 121.4(3) yes
N(6) C(30) C(35) 114.7(3) yes
C(31) C(30) C(35) 123.8(3) yes
C(30) C(31) C(32) 120.3(3) yes
C(31) C(32) C(33) 118.5(3) yes
C(32) C(33) C(34) 119.0(3) yes
N(6) C(34) C(33) 123.2(3) yes
N(7) C(35) C(30) 114.7(3) yes
N(7) C(35) C(36) 120.6(3) yes
C(30) C(35) C(36) 124.7(3) yes
C(35) C(36) C(37) 119.5(3) yes
C(36) C(37) C(38) 119.9(3) yes
C(37) C(38) C(39) 118.9(3) yes
N(7) C(39) C(38) 122.2(3) yes
N(1) C(1) H(1) 118.2 no
C(2) C(1) H(1) 118.3 no
C(2) C(3) H(2) 119.6 no
C(4) C(3) H(2) 120.4 no
C(3) C(4) H(3) 119.7 no
C(5) C(4) H(3) 119.3 no
C(4) C(5) H(4) 119.8 no
C(6) C(5) H(4) 119.9 no
C(5) C(6) H(5) 120.3 no
C(7) C(6) H(5) 119.6 no
C(8) C(9) H(6) 119.5 no
C(10) C(9) H(6) 119.8 no
C(11) C(12) H(7) 119.9 no
C(13) C(12) H(7) 120.3 no
C(12) C(13) H(8) 119.4 no
C(14) C(13) H(8) 119.7 no
C(13) C(14) H(9) 119.9 no
C(15) C(14) H(9) 120.2 no
C(14) C(15) H(10) 120.2 no
C(16) C(15) H(10) 119.9 no
N(2) C(17) H(11) 117.0 no
C(16) C(17) H(11) 117.2 no
C(20) C(21) H(12) 119.6 no
C(22) C(21) H(12) 120.8 no
C(21) C(22) H(13) 120.2 no
C(23) C(22) H(13) 121.0 no
C(22) C(23) H(14) 120.0 no
C(24) C(23) H(14) 120.0 no
N(4) C(24) H(15) 118.4 no
C(23) C(24) H(15) 119.1 no
C(25) C(26) H(16) 120.4 no
C(27) C(26) H(16) 120.7 no
C(26) C(27) H(17) 120.1 no
C(28) C(27) H(17) 120.1 no
C(27) C(28) H(18) 121.0 no
C(29) C(28) H(18) 120.3 no
N(5) C(29) H(19) 118.1 no
C(28) C(29) H(19) 119.0 no
C(30) C(31) H(20) 119.5 no
C(32) C(31) H(20) 120.2 no
C(31) C(32) H(21) 120.7 no
C(33) C(32) H(21) 120.7 no
C(32) C(33) H(22) 120.5 no
C(34) C(33) H(22) 120.5 no
N(6) C(34) H(23) 118.1 no
C(33) C(34) H(23) 118.7 no
C(35) C(36) H(24) 119.8 no
C(37) C(36) H(24) 120.7 no
C(36) C(37) H(25) 120.1 no
C(38) C(37) H(25) 120.0 no
C(37) C(38) H(26) 120.6 no
C(39) C(38) H(26) 120.5 no
N(7) C(39) H(27) 118.9 no
C(38) C(39) H(27) 118.9 no

loop_
_geom_bond_atom_site_label_1
_geom_bond_atom_site_label_2
_geom_bond_distance
_geom_bond_publ_flag
Ru(1) N(1) 2.133(2) yes
Ru(1) N(3) 2.089(3) yes
Ru(1) N(4) 2.059(3) yes
Ru(1) N(5) 2.046(3) yes
Ru(1) N(6) 2.027(2) yes
Ru(1) N(7) 2.054(2) yes
P(1) F(1) 1.618(2) yes
P(1) F(2) 1.595(2) yes
P(1) F(3) 1.596(2) yes
P(1) F(4) 1.601(2) yes
P(1) F(5) 1.602(2) yes
P(1) F(6) 1.600(2) yes
P(2) F(7) 1.574(2) yes
P(2) F(8) 1.603(2) yes
P(2) F(9) 1.610(3) yes
P(2) F(10) 1.583(3) yes
P(2) F(11) 1.585(2) yes
P(2) F(12) 1.583(3) yes
N(1) C(1) 1.309(4) yes
N(1) C(19) 1.392(5) yes
N(2) C(17) 1.292(5) yes
N(2) C(18) 1.383(4) yes
N(3) C(18) 1.343(4) yes
N(3) C(19) 1.346(4) yes
N(4) C(20) 1.376(5) yes
N(4) C(24) 1.348(4) yes
N(5) C(25) 1.356(5) yes
N(5) C(29) 1.348(4) yes
N(6) C(30) 1.363(4) yes
N(6) C(34) 1.350(4) yes
N(7) C(35) 1.371(4) yes
N(7) C(39) 1.343(4) yes
C(1) C(2) 1.434(5) yes
C(2) C(3) 1.414(5) yes
C(2) C(7) 1.411(5) yes
C(3) C(4) 1.361(6) yes
C(4) C(5) 1.387(6) yes
C(5) C(6) 1.379(5) yes
C(6) C(7) 1.401(5) yes
C(7) C(8) 1.459(5) yes
C(8) C(9) 1.400(5) yes
C(8) C(19) 1.397(5) yes
C(9) C(10) 1.397(4) yes
C(10) C(11) 1.461(5) yes
C(10) C(18) 1.421(5) yes
C(11) C(12) 1.402(5) yes
C(11) C(16) 1.403(4) yes
C(12) C(13) 1.380(5) yes
C(13) C(14) 1.401(5) yes
C(14) C(15) 1.377(5) yes
C(15) C(16) 1.402(5) yes
C(16) C(17) 1.444(5) yes
C(20) C(21) 1.387(5) yes
C(20) C(25) 1.474(5) yes
C(21) C(22) 1.396(5) yes
C(22) C(23) 1.363(6) yes
C(23) C(24) 1.383(5) yes
C(25) C(26) 1.388(5) yes
C(26) C(27) 1.375(5) yes
C(27) C(28) 1.372(6) yes
C(28) C(29) 1.385(5) yes
C(30) C(31) 1.383(5) yes
C(30) C(35) 1.468(5) yes
C(31) C(32) 1.379(5) yes
C(32) C(33) 1.381(6) yes
C(33) C(34) 1.380(5) yes
C(35) C(36) 1.390(5) yes
C(36) C(37) 1.378(5) yes
C(37) C(38) 1.366(5) yes
C(38) C(39) 1.390(5) yes
C(1) H(1) 0.950 no
C(3) H(2) 0.950 no
C(4) H(3) 0.950 no
C(5) H(4) 0.950 no
C(6) H(5) 0.950 no
C(9) H(6) 0.950 no
C(12) H(7) 0.950 no
C(13) H(8) 0.950 no
C(14) H(9) 0.950 no
C(15) H(10) 0.950 no
C(17) H(11) 0.950 no
C(21) H(12) 0.950 no
C(22) H(13) 0.950 no
C(23) H(14) 0.950 no
C(24) H(15) 0.950 no
C(26) H(16) 0.950 no
C(27) H(17) 0.950 no
C(28) H(18) 0.950 no
C(29) H(19) 0.950 no
C(31) H(20) 0.950 no
C(32) H(21) 0.950 no
C(33) H(22) 0.950 no
C(34) H(23) 0.950 no
C(36) H(24) 0.950 no
C(37) H(25) 0.950 no
C(38) H(26) 0.950 no
C(39) H(27) 0.950 no

loop_
_geom_contact_atom_site_label_1
_geom_contact_atom_site_label_2
_geom_contact_distance
_geom_contact_site_symmetry_2
Ru(1) C(1) 3.335(3) .
Ru(1) C(18) 3.285(3) .
Ru(1) C(19) 2.600(3) .
Ru(1) C(20) 2.918(4) .
Ru(1) C(24) 3.061(3) .
Ru(1) C(25) 2.913(3) .
Ru(1) C(29) 3.043(3) .
Ru(1) C(30) 2.894(3) .
Ru(1) C(34) 3.025(3) .
Ru(1) C(35) 2.906(3) .
Ru(1) C(39) 3.049(3) .
F(1) F(2) 3.213(3) .
F(1) F(2) 3.506(3) 4_565
F(1) F(3) 2.259(3) .
F(1) F(4) 2.258(3) .
F(1) F(5) 2.269(3) .
F(1) F(6) 2.264(3) .
F(1) C(6) 3.448(4) 4_565
F(1) C(9) 3.338(4) 4_565
F(1) C(12) 3.480(4) 4_565
F(1) C(23) 3.220(5) .
F(1) C(24) 3.434(4) .
F(1) C(32) 3.326(4) 3_677
F(2) F(1) 3.213(3) .
F(2) F(1) 3.506(3) 4_465
F(2) F(3) 2.273(3) .
F(2) F(4) 2.274(3) .
F(2) F(5) 2.262(3) .
F(2) F(6) 2.276(3) .
F(2) C(9) 3.156(4) .
F(2) C(10) 3.370(3) .
F(2) C(23) 3.319(4) 4_465
F(2) C(31) 3.118(5) 2_547
F(2) C(32) 3.207(5) 2_547
F(3) F(1) 2.259(3) .
F(3) F(2) 2.273(3) .
F(3) F(4) 3.196(3) .
F(3) F(5) 2.263(3) .
F(3) F(6) 2.265(3) .
F(3) C(17) 3.232(4) 2_547
F(3) C(22) 3.137(4) 4_465
F(3) C(23) 3.474(4) 4_465
F(4) F(1) 2.258(3) .
F(4) F(2) 2.274(3) .
F(4) F(3) 3.196(3) .
F(4) F(5) 2.260(3) .
F(4) F(6) 2.260(3) .
F(4) N(2) 3.390(3) .
F(4) N(3) 3.476(3) .
F(4) C(9) 3.560(4) .
F(4) C(10) 3.062(4) .
F(4) C(11) 3.502(4) .
F(4) C(18) 3.011(4) .
F(4) C(24) 3.408(4) .
F(4) C(32) 3.428(4) 3_677
F(4) C(33) 3.413(4) 3_677
F(5) F(1) 2.269(3) .
F(5) F(2) 2.262(3) .
F(5) F(3) 2.263(3) .
F(5) F(4) 2.260(3) .
F(5) F(6) 3.202(3) .
F(5) C(8) 3.422(4) .
F(5) C(22) 3.498(4) 4_465
F(5) C(24) 3.339(4) .
F(6) F(1) 2.264(3) .
F(6) F(2) 2.276(3) .
F(6) F(3) 2.265(3) .
F(6) F(4) 2.260(3) .
F(6) F(5) 3.202(3) .
F(6) C(12) 3.355(4) 4_565
F(6) C(13) 3.582(4) 4_565
F(6) C(30) 3.532(4) 2_547
F(6) C(31) 3.148(5) 2_547
F(6) C(32) 3.510(4) 3_677
F(6) C(35) 3.591(4) 2_547
F(6) C(36) 3.476(5) 2_547
F(7) F(8) 3.177(3) .
F(7) F(9) 2.250(3) .
F(7) F(10) 2.222(3) .
F(7) F(11) 2.260(3) .
F(7) F(12) 2.238(3) .
F(7) C(25) 3.388(4) .
F(7) C(26) 3.528(4) .
F(7) C(26) 3.297(5) 3_676
F(8) F(7) 3.177(3) .
F(8) F(9) 2.275(4) .
F(8) F(10) 2.261(3) .
F(8) F(11) 2.227(3) .
F(8) F(12) 2.247(4) .
F(8) C(14) 3.365(4) 1_554
F(8) C(28) 3.383(5) 2_546
F(8) C(29) 3.330(4) 2_546
F(8) C(38) 3.131(5) 3_576
F(8) C(39) 3.488(4) 3_576
F(9) F(7) 2.250(3) .
F(9) F(8) 2.275(4) .
F(9) F(10) 3.193(4) .
F(9) F(11) 2.230(4) .
F(9) F(12) 2.249(4) .
F(9) C(1) 3.066(4) .
F(9) C(2) 3.405(5) .
F(9) C(3) 3.145(5) .
F(9) C(28) 3.225(4) 2_546
F(10) F(7) 2.222(3) .
F(10) F(8) 2.261(3) .
F(10) F(9) 3.193(4) .
F(10) F(11) 2.249(3) .
F(10) F(12) 2.268(4) .
F(10) C(14) 3.469(4) 1_554
F(10) C(15) 3.336(4) 1_554
F(10) C(21) 3.563(5) 3_676
F(10) C(26) 3.478(4) 3_676
F(11) F(7) 2.260(3) .
F(11) F(8) 2.227(3) .
F(11) F(9) 2.230(4) .
F(11) F(10) 2.249(3) .
F(11) F(12) 3.167(3) .
F(11) C(4) 3.435(4) 4_565
F(11) C(26) 3.015(5) 3_676
F(11) C(27) 2.994(4) 3_676
F(11) C(37) 3.491(5) 2_546
F(11) C(38) 3.551(5) 2_546
F(12) F(7) 2.238(3) .
F(12) F(8) 2.247(4) .
F(12) F(9) 2.249(4) .
F(12) F(10) 2.268(4) .
F(12) F(11) 3.167(3) .
F(12) C(1) 3.577(5) .
F(12) C(1) 3.527(4) 3_576
F(12) C(2) 3.369(4) 3_576
N(1) N(3) 2.216(4) .
N(1) N(4) 3.012(4) .
N(1) N(5) 3.344(4) .
N(1) N(7) 3.123(4) .
N(1) C(2) 2.416(4) .
N(1) C(7) 2.870(4) .
N(1) C(8) 2.484(5) .
N(1) C(18) 3.480(4) .
N(1) C(39) 3.300(4) .
N(2) F(4) 3.390(3) .
N(2) N(3) 2.299(4) .
N(2) N(6) 3.294(4) .
N(2) C(10) 2.482(4) .
N(2) C(11) 2.883(4) .
N(2) C(16) 2.437(5) .
N(2) C(19) 3.540(4) .
N(2) C(30) 3.577(4) .
N(2) C(34) 3.549(5) .
N(3) F(4) 3.476(3) .
N(3) N(1) 2.216(4) .
N(3) N(2) 2.299(4) .
N(3) N(4) 3.146(4) .
N(3) N(6) 3.133(4) .
N(3) N(7) 2.911(3) .
N(3) C(1) 3.425(4) .
N(3) C(8) 2.444(4) .
N(3) C(9) 2.787(4) .
N(3) C(10) 2.400(4) .
N(3) C(17) 3.466(4) .
N(3) C(24) 3.341(5) .
N(3) C(39) 3.592(4) .
N(4) N(1) 3.012(4) .
N(4) N(3) 3.146(4) .
N(4) N(5) 2.615(4) .
N(4) N(6) 2.983(4) .
N(4) C(19) 3.501(5) .
N(4) C(21) 2.405(5) .
N(4) C(22) 2.788(5) .
N(4) C(23) 2.394(4) .
N(4) C(25) 2.400(4) .
N(4) C(34) 3.130(4) .
N(5) N(1) 3.344(4) .
N(5) N(4) 2.615(4) .
N(5) N(6) 2.916(4) .
N(5) N(7) 3.000(4) .
N(5) C(20) 2.382(4) .
N(5) C(26) 2.403(5) .
N(5) C(27) 2.776(5) .
N(5) C(28) 2.400(5) .
N(6) N(2) 3.294(4) .
N(6) N(3) 3.133(4) .
N(6) N(4) 2.983(4) .
N(6) N(5) 2.916(4) .
N(6) N(7) 2.615(3) .
N(6) C(20) 3.578(5) .
N(6) C(25) 3.582(4) .
N(6) C(31) 2.395(4) .
N(6) C(32) 2.789(4) .
N(6) C(33) 2.401(4) .
N(6) C(35) 2.384(4) .
N(7) N(1) 3.123(4) .
N(7) N(3) 2.911(3) .
N(7) N(5) 3.000(4) .
N(7) N(6) 2.615(3) .
N(7) C(19) 3.390(4) .
N(7) C(29) 3.149(5) .
N(7) C(30) 2.390(4) .
N(7) C(36) 2.398(4) .
N(7) C(37) 2.767(5) .
N(7) C(38) 2.393(5) .
C(1) Ru(1) 3.335(3) .
C(1) F(9) 3.066(4) .
C(1) F(12) 3.577(5) .
C(1) F(12) 3.527(4) 3_576
C(1) N(3) 3.425(4) .
C(1) C(3) 2.474(5) .
C(1) C(7) 2.467(5) .
C(1) C(8) 2.799(5) .
C(1) C(19) 2.299(5) .
C(2) F(9) 3.405(5) .
C(2) F(12) 3.369(4) 3_576
C(2) N(1) 2.416(4) .
C(2) C(4) 2.404(5) .
C(2) C(5) 2.784(5) .
C(2) C(6) 2.426(5) .
C(2) C(8) 2.448(5) .
C(2) C(19) 2.724(4) .
C(3) F(9) 3.145(5) .
C(3) C(1) 2.474(5) .
C(3) C(5) 2.392(6) .
C(3) C(6) 2.785(6) .
C(3) C(7) 2.437(5) .
C(4) F(11) 3.435(4) 4_465
C(4) C(2) 2.404(5) .
C(4) C(6) 2.400(6) .
C(4) C(7) 2.784(5) .
C(4) C(29) 3.558(5) 3_576
C(5) C(2) 2.784(5) .
C(5) C(3) 2.392(6) .
C(5) C(7) 2.410(5) .
C(6) F(1) 3.448(4) 4_465
C(6) C(2) 2.426(5) .
C(6) C(3) 2.785(6) .
C(6) C(4) 2.400(6) .
C(6) C(8) 2.520(5) .
C(6) C(9) 3.107(5) .
C(6) C(23) 3.566(5) 4_465
C(7) N(1) 2.870(4) .
C(7) C(1) 2.467(5) .
C(7) C(3) 2.437(5) .
C(7) C(4) 2.784(5) .
C(7) C(5) 2.410(5) .
C(7) C(9) 2.575(5) .
C(7) C(19) 2.428(4) .
C(8) F(5) 3.422(4) .
C(8) N(1) 2.484(5) .
C(8) N(3) 2.444(4) .
C(8) C(1) 2.799(5) .
C(8) C(2) 2.448(5) .
C(8) C(6) 2.520(5) .
C(8) C(10) 2.431(5) .
C(8) C(18) 2.807(4) .
C(9) F(1) 3.338(4) 4_465
C(9) F(2) 3.156(4) .
C(9) F(4) 3.560(4) .
C(9) N(3) 2.787(4) .
C(9) C(6) 3.107(5) .
C(9) C(7) 2.575(5) .
C(9) C(11) 2.515(5) .
C(9) C(12) 3.007(5) .
C(9) C(14) 3.510(5) 3_577
C(9) C(15) 3.536(5) 3_577
C(9) C(18) 2.431(4) .
C(9) C(19) 2.359(5) .
C(10) F(2) 3.370(3) .
C(10) F(4) 3.062(4) .
C(10) N(2) 2.482(4) .
C(10) N(3) 2.400(4) .
C(10) C(8) 2.431(5) .
C(10) C(12) 2.525(5) .
C(10) C(13) 3.461(4) 3_577
C(10) C(14) 3.550(4) 3_577
C(10) C(16) 2.442(4) .
C(10) C(17) 2.763(4) .
C(10) C(19) 2.705(5) .
C(11) F(4) 3.502(4) .
C(11) N(2) 2.883(4) .
C(11) C(9) 2.515(5) .
C(11) C(11) 3.415(4) 3_577
C(11) C(12) 3.473(4) 3_577
C(11) C(13) 2.407(5) .
C(11) C(14) 2.795(5) .
C(11) C(15) 2.432(4) .
C(11) C(17) 2.451(5) .
C(11) C(18) 2.462(5) .
C(12) F(1) 3.480(4) 4_465
C(12) F(6) 3.355(4) 4_465
C(12) C(9) 3.007(5) .
C(12) C(10) 2.525(5) .
C(12) C(11) 3.473(4) 3_577
C(12) C(14) 2.419(5) .
C(12) C(15) 2.796(4) .
C(12) C(16) 2.420(5) .
C(12) C(16) 3.525(4) 3_577
C(12) C(31) 3.507(5) 2_547
C(13) F(6) 3.582(4) 4_465
C(13) C(10) 3.461(4) 3_577
C(13) C(11) 2.407(5) .
C(13) C(15) 2.405(5) .
C(13) C(16) 2.774(5) .
C(13) C(18) 3.405(5) 3_577
C(13) C(31) 3.400(5) 2_547
C(14) F(8) 3.365(4) 1_556
C(14) F(10) 3.469(4) 1_556
C(14) C(9) 3.510(5) 3_577
C(14) C(10) 3.550(4) 3_577
C(14) C(11) 2.795(5) .
C(14) C(12) 2.419(5) .
C(14) C(16) 2.405(5) .
C(15) F(10) 3.336(4) 1_556
C(15) C(9) 3.536(5) 3_577
C(15) C(11) 2.432(4) .
C(15) C(12) 2.796(4) .
C(15) C(13) 2.405(5) .
C(15) C(17) 2.474(5) .
C(16) N(2) 2.437(5) .
C(16) C(10) 2.442(4) .
C(16) C(12) 2.420(5) .
C(16) C(12) 3.525(4) 3_577
C(16) C(13) 2.774(5) .
C(16) C(14) 2.405(5) .
C(16) C(18) 2.752(5) .
C(17) F(3) 3.232(4) 2_557
C(17) N(3) 3.466(4) .
C(17) C(10) 2.763(4) .
C(17) C(11) 2.451(5) .
C(17) C(15) 2.474(5) .
C(17) C(18) 2.274(5) .
C(18) Ru(1) 3.285(3) .
C(18) F(4) 3.011(4) .
C(18) N(1) 3.480(4) .
C(18) C(8) 2.807(4) .
C(18) C(9) 2.431(4) .
C(18) C(11) 2.462(5) .
C(18) C(13) 3.405(5) 3_577
C(18) C(16) 2.752(5) .
C(18) C(17) 2.274(5) .
C(18) C(19) 2.310(5) .
C(19) Ru(1) 2.600(3) .
C(19) N(2) 3.540(4) .
C(19) N(4) 3.501(5) .
C(19) N(7) 3.390(4) .
C(19) C(1) 2.299(5) .
C(19) C(2) 2.724(4) .
C(19) C(7) 2.428(4) .
C(19) C(9) 2.359(5) .
C(19) C(10) 2.705(5) .
C(19) C(18) 2.310(5) .
C(20) Ru(1) 2.918(4) .
C(20) N(5) 2.382(4) .
C(20) N(6) 3.578(5) .
C(20) C(22) 2.406(5) .
C(20) C(23) 2.738(5) .
C(20) C(24) 2.336(5) .
C(20) C(26) 2.518(5) .
C(20) C(34) 3.599(5) .
C(21) F(10) 3.563(5) 3_676
C(21) N(4) 2.405(5) .
C(21) C(23) 2.375(6) .
C(21) C(24) 2.727(6) .
C(21) C(25) 2.529(5) .
C(21) C(26) 3.017(5) .
C(21) C(27) 3.568(6) 3_676
C(22) F(3) 3.137(4) 4_565
C(22) F(5) 3.498(4) 4_565
C(22) N(4) 2.788(5) .
C(22) C(20) 2.406(5) .
C(22) C(24) 2.378(6) .
C(23) F(1) 3.220(5) .
C(23) F(2) 3.319(4) 4_565
C(23) F(3) 3.474(4) 4_565
C(23) N(4) 2.394(4) .
C(23) C(6) 3.566(5) 4_565
C(23) C(20) 2.738(5) .
C(23) C(21) 2.375(6) .
C(24) Ru(1) 3.061(3) .
C(24) F(1) 3.434(4) .
C(24) F(4) 3.408(4) .
C(24) F(5) 3.339(4) .
C(24) N(3) 3.341(5) .
C(24) C(20) 2.336(5) .
C(24) C(21) 2.727(6) .
C(24) C(22) 2.378(6) .
C(24) C(34) 3.563(5) .
C(25) Ru(1) 2.913(3) .
C(25) F(7) 3.388(4) .
C(25) N(4) 2.400(4) .
C(25) N(6) 3.582(4) .
C(25) C(21) 2.529(5) .
C(25) C(27) 2.379(5) .
C(25) C(28) 2.727(5) .
C(25) C(29) 2.312(5) .
C(26) F(7) 3.528(4) .
C(26) F(7) 3.297(5) 3_676
C(26) F(10) 3.478(4) 3_676
C(26) F(11) 3.015(5) 3_676
C(26) N(5) 2.403(5) .
C(26) C(20) 2.518(5) .
C(26) C(21) 3.017(5) .
C(26) C(26) 3.526(5) 3_676
C(26) C(28) 2.376(5) .
C(26) C(29) 2.719(5) .
C(27) F(11) 2.994(4) 3_676
C(27) N(5) 2.776(5) .
C(27) C(21) 3.568(6) 3_676
C(27) C(25) 2.379(5) .
C(27) C(29) 2.371(6) .
C(28) F(8) 3.383(5) 2_556
C(28) F(9) 3.225(4) 2_556
C(28) N(5) 2.400(5) .
C(28) C(25) 2.727(5) .
C(28) C(26) 2.376(5) .
C(29) Ru(1) 3.043(3) .
C(29) F(8) 3.330(4) 2_556
C(29) N(7) 3.149(5) .
C(29) C(4) 3.558(5) 3_576
C(29) C(25) 2.312(5) .
C(29) C(26) 2.719(5) .
C(29) C(27) 2.371(6) .
C(29) C(39) 3.598(6) .
C(30) Ru(1) 2.894(3) .
C(30) F(6) 3.532(4) 2_557
C(30) N(2) 3.577(4) .
C(30) N(7) 2.390(4) .
C(30) C(32) 2.395(5) .
C(30) C(33) 2.737(5) .
C(30) C(34) 2.320(5) .
C(30) C(36) 2.532(5) .
C(31) F(2) 3.118(5) 2_557
C(31) F(6) 3.148(5) 2_557
C(31) N(6) 2.395(4) .
C(31) C(12) 3.507(5) 2_557
C(31) C(13) 3.400(5) 2_557
C(31) C(33) 2.372(5) .
C(31) C(34) 2.708(5) .
C(31) C(35) 2.515(5) .
C(31) C(36) 3.037(5) .
C(32) F(1) 3.326(4) 3_677
C(32) F(2) 3.207(5) 2_557
C(32) F(4) 3.428(4) 3_677
C(32) F(6) 3.510(4) 3_677
C(32) N(6) 2.789(4) .
C(32) C(30) 2.395(5) .
C(32) C(34) 2.379(5) .
C(33) F(4) 3.413(4) 3_677
C(33) N(6) 2.401(4) .
C(33) C(30) 2.737(5) .
C(33) C(31) 2.372(5) .
C(34) Ru(1) 3.025(3) .
C(34) N(2) 3.549(5) .
C(34) N(4) 3.130(4) .
C(34) C(20) 3.599(5) .
C(34) C(24) 3.563(5) .
C(34) C(30) 2.320(5) .
C(34) C(31) 2.708(5) .
C(34) C(32) 2.379(5) .
C(35) Ru(1) 2.906(3) .
C(35) F(6) 3.591(4) 2_557
C(35) N(6) 2.384(4) .
C(35) C(31) 2.515(5) .
C(35) C(37) 2.391(5) .
C(35) C(38) 2.744(5) .
C(35) C(39) 2.335(5) .
C(36) F(6) 3.476(5) 2_557
C(36) N(7) 2.398(4) .
C(36) C(30) 2.532(5) .
C(36) C(31) 3.037(5) .
C(36) C(38) 2.375(5) .
C(36) C(39) 2.726(5) .
C(37) F(11) 3.491(5) 2_556
C(37) N(7) 2.767(5) .
C(37) C(35) 2.391(5) .
C(37) C(39) 2.374(5) .
C(38) F(8) 3.131(5) 3_576
C(38) F(11) 3.551(5) 2_556
C(38) N(7) 2.393(5) .
C(38) C(35) 2.744(5) .
C(38) C(36) 2.375(5) .
C(39) Ru(1) 3.049(3) .
C(39) F(8) 3.488(4) 3_576
C(39) N(1) 3.300(4) .
C(39) N(3) 3.592(4) .
C(39) C(29) 3.598(6) .
C(39) C(35) 2.335(5) .
C(39) C(36) 2.726(5) .
C(39) C(37) 2.374(5) .
Ru(1) H(15) 3.144 .
Ru(1) H(19) 3.112 .
Ru(1) H(23) 3.102 .
Ru(1) H(27) 3.136 .
P(1) H(5) 3.467 4_565
P(1) H(7) 3.387 4_565
P(1) H(13) 3.488 4_465
P(1) H(15) 3.280 .
P(1) H(20) 3.580 2_547
P(1) H(21) 3.267 3_677
P(2) H(1) 3.286 .
P(2) H(2) 3.563 .
P(2) H(9) 3.433 1_554
P(2) H(16) 3.277 3_676
P(2) H(18) 3.500 2_546
F(1) H(5) 2.535 4_565
F(1) H(6) 2.423 4_565
F(1) H(7) 2.588 4_565
F(1) H(14) 2.494 .
F(1) H(15) 2.923 .
F(1) H(21) 2.381 3_677
F(2) H(6) 3.094 .
F(2) H(13) 3.401 4_465
F(2) H(14) 2.581 4_465
F(2) H(20) 2.710 2_547
F(2) H(21) 2.883 2_547
F(3) H(5) 3.089 4_565
F(3) H(6) 3.232 4_565
F(3) H(7) 3.231 4_565
F(3) H(10) 3.372 2_547
F(3) H(11) 2.581 2_547
F(3) H(13) 2.675 4_465
F(3) H(14) 3.313 4_465
F(4) H(15) 2.499 .
F(4) H(20) 3.558 2_547
F(4) H(21) 2.819 3_677
F(4) H(22) 2.786 3_677
F(5) H(4) 3.464 4_565
F(5) H(5) 2.969 4_565
F(5) H(13) 2.687 4_465
F(5) H(14) 3.584 .
F(5) H(14) 3.431 4_465
F(5) H(15) 2.658 .
F(6) H(7) 2.604 4_565
F(6) H(8) 3.059 4_565
F(6) H(11) 3.509 2_547
F(6) H(20) 2.801 2_547
F(6) H(21) 2.840 3_677
F(6) H(24) 3.229 2_547
F(7) H(1) 2.861 .
F(7) H(12) 3.255 3_676
F(7) H(16) 2.463 3_676
F(7) H(17) 3.516 3_676
F(8) H(2) 3.587 .
F(8) H(9) 2.591 1_554
F(8) H(18) 3.030 2_546
F(8) H(19) 2.908 2_546
F(8) H(26) 2.428 3_576
F(8) H(27) 3.112 3_576
F(9) H(1) 2.556 .
F(9) H(2) 2.623 .
F(9) H(3) 3.429 4_565
F(9) H(4) 3.166 4_565
F(9) H(18) 2.357 2_546
F(10) H(9) 2.943 1_554
F(10) H(10) 2.677 1_554
F(10) H(12) 2.909 3_676
F(10) H(16) 2.922 3_676
F(10) H(25) 3.496 2_546
F(11) H(3) 2.599 4_565
F(11) H(16) 2.756 3_676
F(11) H(17) 2.720 3_676
F(11) H(18) 3.395 2_546
F(11) H(19) 3.082 2_546
F(11) H(25) 3.571 2_546
F(12) H(1) 2.688 .
F(12) H(2) 2.798 .
F(12) H(9) 3.007 1_554
F(12) H(27) 2.917 3_576
N(1) H(1) 1.947 .
N(1) H(15) 3.476 .
N(1) H(27) 2.765 .
N(2) H(8) 3.539 3_577
N(2) H(11) 1.920 .
N(2) H(22) 3.081 3_677
N(3) H(8) 3.538 3_577
N(3) H(15) 2.803 .
N(3) H(27) 3.536 .
N(4) H(12) 3.256 .
N(4) H(14) 3.242 .
N(4) H(15) 1.985 .
N(4) H(23) 2.577 .
N(5) H(16) 3.254 .
N(5) H(18) 3.248 .
N(5) H(19) 1.981 .
N(5) H(25) 3.600 4_575
N(5) H(26) 3.586 4_575
N(6) H(20) 3.243 .
N(6) H(22) 3.250 .
N(6) H(23) 1.983 .
N(6) H(25) 3.230 4_575
N(7) H(8) 3.039 3_577
N(7) H(19) 2.602 .
N(7) H(24) 3.251 .
N(7) H(26) 3.243 .
N(7) H(27) 1.984 .
C(1) H(2) 2.645 .
C(1) H(27) 3.256 .
C(2) H(1) 2.062 .
C(2) H(2) 2.057 .
C(2) H(3) 3.263 .
C(2) H(5) 3.283 .
C(3) H(1) 2.634 .
C(3) H(3) 2.009 .
C(3) H(4) 3.243 .
C(3) H(27) 3.475 3_576
C(4) H(2) 2.016 .
C(4) H(4) 2.034 .
C(4) H(5) 3.258 .
C(4) H(17) 3.222 2_546
C(4) H(18) 3.373 3_576
C(4) H(19) 3.175 3_576
C(5) H(2) 3.251 .
C(5) H(3) 2.029 .
C(5) H(5) 2.031 .
C(5) H(18) 3.333 3_576
C(6) H(3) 3.251 .
C(6) H(4) 2.027 .
C(6) H(6) 2.869 .
C(6) H(14) 3.174 4_465
C(7) H(1) 3.310 .
C(7) H(2) 3.294 .
C(7) H(4) 3.267 .
C(7) H(5) 2.044 .
C(7) H(6) 2.794 .
C(8) H(5) 2.707 .
C(8) H(6) 2.043 .
C(8) H(9) 3.534 3_577
C(9) H(5) 2.834 .
C(9) H(7) 2.722 .
C(10) H(6) 2.043 .
C(10) H(7) 2.715 .
C(11) H(6) 2.700 .
C(11) H(7) 2.048 .
C(11) H(8) 3.263 .
C(11) H(10) 3.288 .
C(11) H(11) 3.290 .
C(11) H(20) 3.269 2_547
C(12) H(6) 2.714 .
C(12) H(8) 2.024 .
C(12) H(9) 3.272 .
C(12) H(20) 2.893 2_547
C(12) H(21) 3.213 2_547
C(13) H(7) 2.033 .
C(13) H(9) 2.048 .
C(13) H(10) 3.266 .
C(13) H(20) 2.946 2_547
C(13) H(21) 3.553 2_547
C(14) H(7) 3.277 .
C(14) H(8) 2.046 .
C(14) H(10) 2.028 .
C(14) H(20) 3.373 2_547
C(14) H(24) 3.288 2_547
C(15) H(6) 3.497 3_577
C(15) H(8) 3.259 .
C(15) H(9) 2.028 .
C(15) H(11) 2.621 .
C(15) H(24) 3.119 2_547
C(16) H(7) 3.279 .
C(16) H(7) 3.410 3_577
C(16) H(9) 3.265 .
C(16) H(10) 2.048 .
C(16) H(11) 2.059 .
C(16) H(24) 3.464 2_547
C(17) H(7) 3.397 3_577
C(17) H(10) 2.649 .
C(17) H(22) 2.957 3_677
C(18) H(6) 3.291 .
C(18) H(8) 3.343 3_577
C(18) H(11) 3.133 .
C(18) H(15) 3.315 .
C(19) H(1) 3.163 .
C(19) H(6) 3.229 .
C(19) H(9) 3.579 3_577
C(19) H(15) 3.219 .
C(19) H(27) 3.235 .
C(20) H(12) 2.031 .
C(20) H(13) 3.265 .
C(20) H(15) 3.193 .
C(20) H(16) 2.708 .
C(20) H(23) 3.008 .
C(21) H(13) 2.046 .
C(21) H(14) 3.239 .
C(21) H(16) 2.738 .
C(21) H(17) 3.024 3_676
C(21) H(23) 3.568 .
C(22) H(12) 2.051 .
C(22) H(14) 2.014 .
C(22) H(15) 3.229 .
C(22) H(17) 3.393 3_676
C(23) H(5) 3.301 4_565
C(23) H(12) 3.239 .
C(23) H(13) 2.024 .
C(23) H(15) 2.024 .
C(23) H(23) 3.426 .
C(24) H(13) 3.244 .
C(24) H(14) 2.033 .
C(24) H(23) 2.827 .
C(25) H(12) 2.714 .
C(25) H(16) 2.041 .
C(25) H(16) 3.589 3_676
C(25) H(17) 3.241 .
C(25) H(19) 3.167 .
C(25) H(25) 3.475 4_575
C(26) H(12) 2.732 .
C(26) H(12) 3.389 3_676
C(26) H(16) 2.923 3_676
C(26) H(17) 2.025 .
C(26) H(18) 3.241 .
C(27) H(3) 3.595 2_556
C(27) H(12) 3.070 3_676
C(27) H(16) 2.031 .
C(27) H(16) 3.527 3_676
C(27) H(18) 2.032 .
C(27) H(19) 3.226 .
C(27) H(26) 3.299 4_575
C(28) H(3) 3.225 3_576
C(28) H(4) 3.483 3_576
C(28) H(16) 3.239 .
C(28) H(17) 2.022 .
C(28) H(19) 2.024 .
C(28) H(26) 2.870 4_575
C(29) H(3) 2.982 3_576
C(29) H(17) 3.234 .
C(29) H(18) 2.037 .
C(29) H(26) 3.027 4_575
C(30) H(20) 2.026 .
C(30) H(21) 3.257 .
C(30) H(23) 3.175 .
C(30) H(24) 2.725 .
C(31) H(8) 3.463 2_557
C(31) H(21) 2.035 .
C(31) H(22) 3.237 .
C(31) H(24) 2.769 .
C(32) H(7) 3.445 2_557
C(32) H(8) 3.540 2_557
C(32) H(20) 2.030 .
C(32) H(22) 2.035 .
C(32) H(23) 3.232 .
C(33) H(20) 3.236 .
C(33) H(21) 2.037 .
C(33) H(23) 2.017 .
C(33) H(25) 3.182 4_575
C(34) H(21) 3.244 .
C(34) H(22) 2.035 .
C(34) H(25) 2.962 4_575
C(35) H(8) 3.098 3_577
C(35) H(19) 3.114 .
C(35) H(20) 2.696 .
C(35) H(24) 2.036 .
C(35) H(25) 3.252 .
C(35) H(27) 3.192 .
C(36) H(8) 3.208 3_577
C(36) H(20) 2.751 .
C(36) H(25) 2.029 .
C(36) H(26) 3.238 .
C(37) H(8) 3.231 3_577
C(37) H(24) 2.035 .
C(37) H(26) 2.022 .
C(37) H(27) 3.227 .
C(38) H(8) 3.127 3_577
C(38) H(9) 3.302 3_577
C(38) H(19) 3.501 .
C(38) H(24) 3.237 .
C(38) H(25) 2.016 .
C(38) H(27) 2.028 .
C(39) H(2) 3.340 3_576
C(39) H(3) 3.537 3_576
C(39) H(8) 3.010 3_577
C(39) H(9) 3.041 3_577
C(39) H(19) 2.847 .
C(39) H(25) 3.237 .
C(39) H(26) 2.044 .
H(1) P(2) 3.286 .
H(1) F(7) 2.861 .
H(1) F(9) 2.556 .
H(1) F(12) 2.688 .
H(1) N(1) 1.947 .
H(1) C(2) 2.062 .
H(1) C(3) 2.634 .
H(1) C(7) 3.310 .
H(1) C(19) 3.163 .
H(1) H(2) 2.451 .
H(1) H(2) 3.305 3_576
H(1) H(27) 3.475 .
H(2) P(2) 3.563 .
H(2) F(8) 3.587 .
H(2) F(9) 2.623 .
H(2) F(12) 2.798 .
H(2) C(1) 2.645 .
H(2) C(2) 2.057 .
H(2) C(4) 2.016 .
H(2) C(5) 3.251 .
H(2) C(7) 3.294 .
H(2) C(39) 3.340 3_576
H(2) H(1) 2.451 .
H(2) H(1) 3.305 3_576
H(2) H(3) 2.313 .
H(2) H(18) 3.373 2_546
H(2) H(26) 3.484 3_576
H(2) H(27) 2.664 3_576
H(3) F(9) 3.429 4_465
H(3) F(11) 2.599 4_465
H(3) C(2) 3.263 .
H(3) C(3) 2.009 .
H(3) C(5) 2.029 .
H(3) C(6) 3.251 .
H(3) C(27) 3.595 2_546
H(3) C(28) 3.225 3_576
H(3) C(29) 2.982 3_576
H(3) C(39) 3.537 3_576
H(3) H(2) 2.313 .
H(3) H(4) 2.324 .
H(3) H(17) 2.983 2_546
H(3) H(18) 2.916 3_576
H(3) H(19) 2.435 3_576
H(3) H(27) 3.428 3_576
H(4) F(5) 3.464 4_465
H(4) F(9) 3.166 4_465
H(4) C(3) 3.243 .
H(4) C(4) 2.034 .
H(4) C(6) 2.027 .
H(4) C(7) 3.267 .
H(4) C(28) 3.483 3_576
H(4) H(3) 2.324 .
H(4) H(5) 2.332 .
H(4) H(18) 2.831 3_576
H(5) P(1) 3.467 4_465
H(5) F(1) 2.535 4_465
H(5) F(3) 3.089 4_465
H(5) F(5) 2.969 4_465
H(5) C(2) 3.283 .
H(5) C(4) 3.258 .
H(5) C(5) 2.031 .
H(5) C(7) 2.044 .
H(5) C(8) 2.707 .
H(5) C(9) 2.834 .
H(5) C(23) 3.301 4_465
H(5) H(4) 2.332 .
H(5) H(6) 2.326 .
H(5) H(14) 2.775 4_465
H(6) F(1) 2.423 4_465
H(6) F(2) 3.094 .
H(6) F(3) 3.232 4_465
H(6) C(6) 2.869 .
H(6) C(7) 2.794 .
H(6) C(8) 2.043 .
H(6) C(10) 2.043 .
H(6) C(11) 2.700 .
H(6) C(12) 2.714 .
H(6) C(15) 3.497 3_577
H(6) C(18) 3.291 .
H(6) C(19) 3.229 .
H(6) H(5) 2.326 .
H(6) H(7) 2.158 .
H(6) H(10) 3.523 3_577
H(6) H(14) 3.338 4_465
H(7) P(1) 3.387 4_465
H(7) F(1) 2.588 4_465
H(7) F(3) 3.231 4_465
H(7) F(6) 2.604 4_465
H(7) C(9) 2.722 .
H(7) C(10) 2.715 .
H(7) C(11) 2.048 .
H(7) C(13) 2.033 .
H(7) C(14) 3.277 .
H(7) C(16) 3.279 .
H(7) C(16) 3.410 3_577
H(7) C(17) 3.397 3_577
H(7) C(32) 3.445 2_547
H(7) H(6) 2.158 .
H(7) H(8) 2.327 .
H(7) H(20) 3.186 2_547
H(7) H(21) 2.792 2_547
H(8) F(6) 3.059 4_465
H(8) N(2) 3.539 3_577
H(8) N(3) 3.538 3_577
H(8) N(7) 3.039 3_577
H(8) C(11) 3.263 .
H(8) C(12) 2.024 .
H(8) C(14) 2.046 .
H(8) C(15) 3.259 .
H(8) C(18) 3.343 3_577
H(8) C(31) 3.463 2_547
H(8) C(32) 3.540 2_547
H(8) C(35) 3.098 3_577
H(8) C(36) 3.208 3_577
H(8) C(37) 3.231 3_577
H(8) C(38) 3.127 3_577
H(8) C(39) 3.010 3_577
H(8) H(7) 2.327 .
H(8) H(9) 2.346 .
H(8) H(20) 3.261 2_547
H(8) H(21) 3.407 2_547
H(8) H(27) 3.456 3_577
H(9) P(2) 3.433 1_556
H(9) F(8) 2.591 1_556
H(9) F(10) 2.943 1_556
H(9) F(12) 3.007 1_556
H(9) C(8) 3.534 3_577
H(9) C(12) 3.272 .
H(9) C(13) 2.048 .
H(9) C(15) 2.028 .
H(9) C(16) 3.265 .
H(9) C(19) 3.579 3_577
H(9) C(38) 3.302 3_577
H(9) C(39) 3.041 3_577
H(9) H(8) 2.346 .
H(9) H(10) 2.332 .
H(9) H(24) 3.565 2_547
H(9) H(26) 3.312 3_577
H(9) H(27) 2.822 3_577
H(10) F(3) 3.372 2_557
H(10) F(10) 2.677 1_556
H(10) C(11) 3.288 .
H(10) C(13) 3.266 .
H(10) C(14) 2.028 .
H(10) C(16) 2.048 .
H(10) C(17) 2.649 .
H(10) H(6) 3.523 3_577
H(10) H(9) 2.332 .
H(10) H(11) 2.441 .
H(10) H(24) 3.316 2_547
H(11) F(3) 2.581 2_557
H(11) F(6) 3.509 2_557
H(11) N(2) 1.920 .
H(11) C(11) 3.290 .
H(11) C(15) 2.621 .
H(11) C(16) 2.059 .
H(11) C(18) 3.133 .
H(11) H(10) 2.441 .
H(11) H(22) 2.913 3_677
H(11) H(23) 3.214 3_677
H(12) F(7) 3.255 3_676
H(12) F(10) 2.909 3_676
H(12) N(4) 3.256 .
H(12) C(20) 2.031 .
H(12) C(22) 2.051 .
H(12) C(23) 3.239 .
H(12) C(25) 2.714 .
H(12) C(26) 2.732 .
H(12) C(26) 3.389 3_676
H(12) C(27) 3.070 3_676
H(12) H(13) 2.360 .
H(12) H(16) 2.183 .
H(12) H(16) 3.346 3_676
H(12) H(17) 2.759 3_676
H(13) P(1) 3.488 4_565
H(13) F(2) 3.401 4_565
H(13) F(3) 2.675 4_565
H(13) F(5) 2.687 4_565
H(13) C(20) 3.265 .
H(13) C(21) 2.046 .
H(13) C(23) 2.024 .
H(13) C(24) 3.244 .
H(13) H(12) 2.360 .
H(13) H(14) 2.328 .
H(13) H(17) 3.414 3_676
H(14) F(1) 2.494 .
H(14) F(2) 2.581 4_565
H(14) F(3) 3.313 4_565
H(14) F(5) 3.584 .
H(14) F(5) 3.431 4_565
H(14) N(4) 3.242 .
H(14) C(6) 3.174 4_565
H(14) C(21) 3.239 .
H(14) C(22) 2.014 .
H(14) C(24) 2.033 .
H(14) H(5) 2.775 4_565
H(14) H(6) 3.338 4_565
H(14) H(13) 2.328 .
H(14) H(15) 2.321 .
H(14) H(21) 3.181 3_677
H(15) Ru(1) 3.144 .
H(15) P(1) 3.280 .
H(15) F(1) 2.923 .
H(15) F(4) 2.499 .
H(15) F(5) 2.658 .
H(15) N(1) 3.476 .
H(15) N(3) 2.803 .
H(15) N(4) 1.985 .
H(15) C(18) 3.315 .
H(15) C(19) 3.219 .
H(15) C(20) 3.193 .
H(15) C(22) 3.229 .
H(15) C(23) 2.024 .
H(15) H(14) 2.321 .
H(15) H(23) 3.147 .
H(16) P(2) 3.277 3_676
H(16) F(7) 2.463 3_676
H(16) F(10) 2.922 3_676
H(16) F(11) 2.756 3_676
H(16) N(5) 3.254 .
H(16) C(20) 2.708 .
H(16) C(21) 2.738 .
H(16) C(25) 2.041 .
H(16) C(25) 3.589 3_676
H(16) C(26) 2.923 3_676
H(16) C(27) 2.031 .
H(16) C(27) 3.527 3_676
H(16) C(28) 3.239 .
H(16) H(12) 2.183 .
H(16) H(12) 3.346 3_676
H(16) H(16) 2.540 3_676
H(16) H(17) 2.336 .
H(17) F(7) 3.516 3_676
H(17) F(11) 2.720 3_676
H(17) C(4) 3.222 2_556
H(17) C(21) 3.024 3_676
H(17) C(22) 3.393 3_676
H(17) C(25) 3.241 .
H(17) C(26) 2.025 .
H(17) C(28) 2.022 .
H(17) C(29) 3.234 .
H(17) H(3) 2.983 2_556
H(17) H(12) 2.759 3_676
H(17) H(13) 3.414 3_676
H(17) H(16) 2.336 .
H(17) H(18) 2.337 .
H(18) P(2) 3.500 2_556
H(18) F(8) 3.030 2_556
H(18) F(9) 2.357 2_556
H(18) F(11) 3.395 2_556
H(18) N(5) 3.248 .
H(18) C(4) 3.373 3_576
H(18) C(5) 3.333 3_576
H(18) C(26) 3.241 .
H(18) C(27) 2.032 .
H(18) C(29) 2.037 .
H(18) H(2) 3.373 2_556
H(18) H(3) 2.916 3_576
H(18) H(4) 2.831 3_576
H(18) H(17) 2.337 .
H(18) H(19) 2.325 .
H(18) H(26) 3.050 4_575
H(19) Ru(1) 3.112 .
H(19) F(8) 2.908 2_556
H(19) F(11) 3.082 2_556
H(19) N(5) 1.981 .
H(19) N(7) 2.602 .
H(19) C(4) 3.175 3_576
H(19) C(25) 3.167 .
H(19) C(27) 3.226 .
H(19) C(28) 2.024 .
H(19) C(35) 3.114 .
H(19) C(38) 3.501 .
H(19) C(39) 2.847 .
H(19) H(3) 2.435 3_576
H(19) H(18) 2.325 .
H(19) H(26) 3.281 4_575
H(19) H(27) 3.130 .
H(20) P(1) 3.580 2_557
H(20) F(2) 2.710 2_557
H(20) F(4) 3.558 2_557
H(20) F(6) 2.801 2_557
H(20) N(6) 3.243 .
H(20) C(11) 3.269 2_557
H(20) C(12) 2.893 2_557
H(20) C(13) 2.946 2_557
H(20) C(14) 3.373 2_557
H(20) C(30) 2.026 .
H(20) C(32) 2.030 .
H(20) C(33) 3.236 .
H(20) C(35) 2.696 .
H(20) C(36) 2.751 .
H(20) H(7) 3.186 2_557
H(20) H(8) 3.261 2_557
H(20) H(21) 2.343 .
H(20) H(24) 2.218 .
H(21) P(1) 3.267 3_677
H(21) F(1) 2.381 3_677
H(21) F(2) 2.883 2_557
H(21) F(4) 2.819 3_677
H(21) F(6) 2.840 3_677
H(21) C(12) 3.213 2_557
H(21) C(13) 3.553 2_557
H(21) C(30) 3.257 .
H(21) C(31) 2.035 .
H(21) C(33) 2.037 .
H(21) C(34) 3.244 .
H(21) H(7) 2.792 2_557
H(21) H(8) 3.407 2_557
H(21) H(14) 3.181 3_677
H(21) H(20) 2.343 .
H(21) H(22) 2.348 .
H(22) F(4) 2.786 3_677
H(22) N(2) 3.081 3_677
H(22) N(6) 3.250 .
H(22) C(17) 2.957 3_677
H(22) C(31) 3.237 .
H(22) C(32) 2.035 .
H(22) C(34) 2.035 .
H(22) H(11) 2.913 3_677
H(22) H(21) 2.348 .
H(22) H(23) 2.319 .
H(22) H(24) 3.552 4_575
H(22) H(25) 3.542 4_575
H(23) Ru(1) 3.102 .
H(23) N(4) 2.577 .
H(23) N(6) 1.983 .
H(23) C(20) 3.008 .
H(23) C(21) 3.568 .
H(23) C(23) 3.426 .
H(23) C(24) 2.827 .
H(23) C(30) 3.175 .
H(23) C(32) 3.232 .
H(23) C(33) 2.017 .
H(23) H(11) 3.214 3_677
H(23) H(15) 3.147 .
H(23) H(22) 2.319 .
H(23) H(25) 3.192 4_575
H(24) F(6) 3.229 2_557
H(24) N(7) 3.251 .
H(24) C(14) 3.288 2_557
H(24) C(15) 3.119 2_557
H(24) C(16) 3.464 2_557
H(24) C(30) 2.725 .
H(24) C(31) 2.769 .
H(24) C(35) 2.036 .
H(24) C(37) 2.035 .
H(24) C(38) 3.237 .
H(24) H(9) 3.565 2_557
H(24) H(10) 3.316 2_557
H(24) H(20) 2.218 .
H(24) H(22) 3.552 4_475
H(24) H(25) 2.340 .
H(25) F(10) 3.496 2_556
H(25) F(11) 3.571 2_556
H(25) N(5) 3.600 4_475
H(25) N(6) 3.230 4_475
H(25) C(25) 3.475 4_475
H(25) C(33) 3.182 4_475
H(25) C(34) 2.962 4_475
H(25) C(35) 3.252 .
H(25) C(36) 2.029 .
H(25) C(38) 2.016 .
H(25) C(39) 3.237 .
H(25) H(22) 3.542 4_475
H(25) H(23) 3.192 4_475
H(25) H(24) 2.340 .
H(25) H(26) 2.324 .
H(26) F(8) 2.428 3_576
H(26) N(5) 3.586 4_475
H(26) N(7) 3.243 .
H(26) C(27) 3.299 4_475
H(26) C(28) 2.870 4_475
H(26) C(29) 3.027 4_475
H(26) C(36) 3.238 .
H(26) C(37) 2.022 .
H(26) C(39) 2.044 .
H(26) H(2) 3.484 3_576
H(26) H(9) 3.312 3_577
H(26) H(18) 3.050 4_475
H(26) H(19) 3.281 4_475
H(26) H(25) 2.324 .
H(26) H(27) 2.332 .
H(27) Ru(1) 3.136 .
H(27) F(8) 3.112 3_576
H(27) F(12) 2.917 3_576
H(27) N(1) 2.765 .
H(27) N(3) 3.536 .
H(27) N(7) 1.984 .
H(27) C(1) 3.256 .
H(27) C(3) 3.475 3_576
H(27) C(19) 3.235 .
H(27) C(35) 3.192 .
H(27) C(37) 3.227 .
H(27) C(38) 2.028 .
H(27) H(1) 3.475 .
H(27) H(2) 2.664 3_576
H(27) H(3) 3.428 3_576
H(27) H(8) 3.456 3_577
H(27) H(9) 2.822 3_577
H(27) H(19) 3.130 .
H(27) H(26) 2.332 .

loop_
_geom_torsion_atom_site_label_1
_geom_torsion_atom_site_label_2
_geom_torsion_atom_site_label_3
_geom_torsion_atom_site_label_4
_geom_torsion
N(1) Ru(1) N(3) C(18) -175.6(4)
N(1) Ru(1) N(3) C(19) -1.03(19)
N(3) Ru(1) N(1) C(1) -173.0(5)
N(3) Ru(1) N(1) C(19) 0.99(18)
N(1) Ru(1) N(4) C(20) 112.9(2)
N(1) Ru(1) N(4) C(24) -75.6(2)
N(4) Ru(1) N(1) C(1) -74.3(5)
N(4) Ru(1) N(1) C(19) 99.7(2)
N(1) Ru(1) N(5) C(25) -92.6(2)
N(1) Ru(1) N(5) C(29) 87.8(2)
N(5) Ru(1) N(1) C(1) 4.9(5)
N(5) Ru(1) N(1) C(19) 178.92(19)
N(1) Ru(1) N(6) C(30) -77.0(4)
N(1) Ru(1) N(6) C(34) 94.4(4)
N(6) Ru(1) N(1) C(1) 177.3(4)
N(6) Ru(1) N(1) C(19) -8.7(4)
N(1) Ru(1) N(7) C(35) 164.8(2)
N(1) Ru(1) N(7) C(39) -19.2(3)
N(7) Ru(1) N(1) C(1) 101.1(5)
N(7) Ru(1) N(1) C(19) -84.9(2)
N(3) Ru(1) N(4) C(20) 176.2(2)
N(3) Ru(1) N(4) C(24) -12.3(3)
N(4) Ru(1) N(3) C(18) 96.7(4)
N(4) Ru(1) N(3) C(19) -88.8(2)
N(3) Ru(1) N(5) C(25) -82.5(6)
N(3) Ru(1) N(5) C(29) 97.9(6)
N(5) Ru(1) N(3) C(18) 173.6(5)
N(5) Ru(1) N(3) C(19) -11.9(7)
N(3) Ru(1) N(6) C(30) -85.8(2)
N(3) Ru(1) N(6) C(34) 85.7(3)
N(6) Ru(1) N(3) C(18) 1.5(4)
N(6) Ru(1) N(3) C(19) 176.0(2)
N(3) Ru(1) N(7) C(35) 101.8(2)
N(3) Ru(1) N(7) C(39) -82.2(3)
N(7) Ru(1) N(3) C(18) -78.0(4)
N(7) Ru(1) N(3) C(19) 96.6(2)
N(4) Ru(1) N(5) C(25) -3.9(2)
N(4) Ru(1) N(5) C(29) 176.5(3)
N(5) Ru(1) N(4) C(20) 6.7(2)
N(5) Ru(1) N(4) C(24) 178.2(3)
N(4) Ru(1) N(6) C(30) 174.9(2)
N(4) Ru(1) N(6) C(34) -13.7(3)
N(6) Ru(1) N(4) C(20) -84.0(2)
N(6) Ru(1) N(4) C(24) 87.5(2)
N(4) Ru(1) N(7) C(35) -44.6(8)
N(4) Ru(1) N(7) C(39) 131.4(6)
N(7) Ru(1) N(4) C(20) -37.9(8)
N(7) Ru(1) N(4) C(24) 133.6(6)
N(5) Ru(1) N(6) C(30) 95.7(2)
N(5) Ru(1) N(6) C(34) -92.9(3)
N(6) Ru(1) N(5) C(25) 89.7(2)
N(6) Ru(1) N(5) C(29) -89.9(2)
N(5) Ru(1) N(7) C(35) -88.3(2)
N(5) Ru(1) N(7) C(39) 87.7(3)
N(7) Ru(1) N(5) C(25) 169.4(2)
N(7) Ru(1) N(5) C(29) -10.2(2)
N(6) Ru(1) N(7) C(35) 2.4(2)
N(6) Ru(1) N(7) C(39) 178.4(3)
N(7) Ru(1) N(6) C(30) 1.8(2)
N(7) Ru(1) N(6) C(34) 173.3(3)
Ru(1) N(1) C(1) C(2) 173.1(3)
Ru(1) N(1) C(19) N(3) -1.5(2)
Ru(1) N(1) C(19) C(8) 179.6(3)
C(1) N(1) C(19) N(3) 175.3(3)
C(1) N(1) C(19) C(8) -3.7(5)
C(19) N(1) C(1) C(2) -0.2(4)
C(17) N(2) C(18) N(3) 179.9(2)
C(17) N(2) C(18) C(10) -0.5(5)
C(18) N(2) C(17) C(16) 0.6(5)
Ru(1) N(3) C(18) N(2) -6.2(5)
Ru(1) N(3) C(18) C(10) 174.2(2)
Ru(1) N(3) C(19) N(1) 1.5(2)
Ru(1) N(3) C(19) C(8) -179.6(3)
C(18) N(3) C(19) N(1) 178.0(2)
C(18) N(3) C(19) C(8) -3.1(5)
C(19) N(3) C(18) N(2) 180.0(2)
C(19) N(3) C(18) C(10) 0.3(4)
Ru(1) N(4) C(20) C(21) 169.9(2)
Ru(1) N(4) C(20) C(25) -8.3(3)
Ru(1) N(4) C(24) C(23) -169.4(2)
C(20) N(4) C(24) C(23) 1.9(5)
C(24) N(4) C(20) C(21) -2.3(5)
C(24) N(4) C(20) C(25) 179.4(3)
Ru(1) N(5) C(25) C(20) 0.7(3)
Ru(1) N(5) C(25) C(26) -178.7(2)
Ru(1) N(5) C(29) C(28) 179.9(2)
C(25) N(5) C(29) C(28) 0.3(5)
C(29) N(5) C(25) C(20) -179.7(3)
C(29) N(5) C(25) C(26) 0.9(5)
Ru(1) N(6) C(30) C(31) 171.9(3)
Ru(1) N(6) C(30) C(35) -5.5(4)
Ru(1) N(6) C(34) C(33) -171.0(3)
C(30) N(6) C(34) C(33) 0.3(5)
C(34) N(6) C(30) C(31) -0.3(5)
C(34) N(6) C(30) C(35) -177.7(3)
Ru(1) N(7) C(35) C(30) -5.9(4)
Ru(1) N(7) C(35) C(36) 173.3(3)
Ru(1) N(7) C(39) C(38) -172.9(3)
C(35) N(7) C(39) C(38) 2.9(5)
C(39) N(7) C(35) C(30) 177.7(3)
C(39) N(7) C(35) C(36) -3.0(5)
N(1) C(1) C(2) C(3) -175.6(3)
N(1) C(1) C(2) C(7) 3.7(5)
C(1) C(2) C(3) C(4) 177.8(3)
C(1) C(2) C(7) C(6) 179.4(3)
C(1) C(2) C(7) C(8) -3.5(5)
C(3) C(2) C(7) C(6) -1.3(5)
C(3) C(2) C(7) C(8) 175.8(3)
C(7) C(2) C(3) C(4) -1.5(5)
C(2) C(3) C(4) C(5) 2.5(6)
C(3) C(4) C(5) C(6) -0.6(6)
C(4) C(5) C(6) C(7) -2.3(6)
C(5) C(6) C(7) C(2) 3.2(5)
C(5) C(6) C(7) C(8) -173.7(3)
C(2) C(7) C(8) C(9) -178.4(3)
C(2) C(7) C(8) C(19) 0.1(3)
C(6) C(7) C(8) C(9) -1.5(6)
C(6) C(7) C(8) C(19) 177.0(3)
C(7) C(8) C(9) C(10) 177.0(3)
C(7) C(8) C(19) N(1) 3.7(5)
C(7) C(8) C(19) N(3) -175.1(3)
C(9) C(8) C(19) N(1) -177.6(3)
C(9) C(8) C(19) N(3) 3.6(5)
C(19) C(8) C(9) C(10) -1.5(4)
C(8) C(9) C(10) C(11) -179.9(3)
C(8) C(9) C(10) C(18) -0.8(5)
C(9) C(10) C(11) C(12) -3.1(5)
C(9) C(10) C(11) C(16) 177.4(3)
C(9) C(10) C(18) N(2) -178.1(3)
C(9) C(10) C(18) N(3) 1.5(5)
C(11) C(10) C(18) N(2) 1.1(5)
C(11) C(10) C(18) N(3) -179.4(3)
C(18) C(10) C(11) C(12) 177.8(3)
C(18) C(10) C(11) C(16) -1.8(4)
C(10) C(11) C(12) C(13) 179.2(3)
C(10) C(11) C(16) C(15) -179.2(3)
C(10) C(11) C(16) C(17) 1.9(4)
C(12) C(11) C(16) C(15) 1.3(5)
C(12) C(11) C(16) C(17) -177.6(3)
C(16) C(11) C(12) C(13) -1.2(5)
C(11) C(12) C(13) C(14) 0.3(5)
C(12) C(13) C(14) C(15) 0.6(5)
C(13) C(14) C(15) C(16) -0.6(5)
C(14) C(15) C(16) C(11) -0.4(5)
C(14) C(15) C(16) C(17) 178.5(3)
C(11) C(16) C(17) N(2) -1.5(5)
C(15) C(16) C(17) N(2) 179.6(3)
N(4) C(20) C(21) C(22) 1.7(5)
N(4) C(20) C(25) N(5) 5.1(4)
N(4) C(20) C(25) C(26) -175.6(3)
C(21) C(20) C(25) N(5) -173.1(3)
C(21) C(20) C(25) C(26) 6.2(5)
C(25) C(20) C(21) C(22) 179.8(3)
C(20) C(21) C(22) C(23) -0.5(6)
C(21) C(22) C(23) C(24) 0.0(5)
C(22) C(23) C(24) N(4) -0.7(5)
N(5) C(25) C(26) C(27) -1.6(5)
C(20) C(25) C(26) C(27) 179.2(3)
C(25) C(26) C(27) C(28) 0.9(5)
C(26) C(27) C(28) C(29) 0.2(5)
C(27) C(28) C(29) N(5) -0.9(5)
N(6) C(30) C(31) C(32) 0.2(5)
N(6) C(30) C(35) N(7) 7.5(5)
N(6) C(30) C(35) C(36) -171.7(4)
C(31) C(30) C(35) N(7) -169.8(3)
C(31) C(30) C(35) C(36) 11.0(6)
C(35) C(30) C(31) C(32) 177.3(4)
C(30) C(31) C(32) C(33) -0.0(6)
C(31) C(32) C(33) C(34) -0.0(6)
C(32) C(33) C(34) N(6) -0.1(4)
N(7) C(35) C(36) C(37) 1.1(6)
C(30) C(35) C(36) C(37) -179.7(4)
C(35) C(36) C(37) C(38) 0.9(7)
C(36) C(37) C(38) C(39) -1.1(7)
C(37) C(38) C(39) N(7) -0.9(6)
